data_4120125
loop_
_publ_author_name
'Mark C. Lipke'
'T. Don Tilley'

_publ_section_title
;
 Silane-Isocyanide Coupling Involving 1,1-Insertion of XylNC into the Si-H
 Bond of a \s-Silane Ligand
;
_journal_name_full 'Journal of the American Chemical Society'
_journal_page_first 10298
_journal_page_last 10301
_journal_paper_doi 10.1021/ja404910h
_journal_volume 135
_journal_year 2013
_chemical_formula_moiety 'C66 H60 B N P3 Ru Si'
_chemical_formula_sum 'C66 H60 B N P3 Ru Si'
_chemical_formula_weight 1100.03
_chemical_name_systematic
; 
 ? 
;
_space_group_IT_number 2
_symmetry_cell_setting triclinic
_symmetry_space_group_name_Hall '-P 1'
_symmetry_space_group_name_H-M 'P -1'
_atom_sites_solution_hydrogens geom
_atom_sites_solution_primary direct
_atom_sites_solution_secondary difmap
_audit_creation_method SHELXL-97
_cell_angle_alpha 81.192(6)
_cell_angle_beta 81.260(7)
_cell_angle_gamma 62.614(6)
_cell_formula_units_Z 2
_cell_length_a 12.1477(15)
_cell_length_b 13.1112(15)
_cell_length_c 20.504(2)
_cell_measurement_reflns_used 1551
_cell_measurement_temperature 100(2)
_cell_measurement_theta_max 18.06
_cell_measurement_theta_min 2.323
_cell_volume 2853.1(6)
_computing_cell_refinement 'Bruker APEX2 v. 2009.1'
_computing_data_collection 'Bruker APEX2 v. 2009.1'
_computing_data_reduction 'Bruker APEX2 v. 2009.1'
_computing_publication_material CIFTAB
_computing_structure_refinement 'SHELXL-97 (Sheldrick, 2008)'
_computing_structure_solution 'SHELXS-97 (Sheldrick, 2008)'
_diffrn_ambient_temperature 100(2)
_diffrn_detector_area_resol_mean 8.366
_diffrn_measured_fraction_theta_full 0.987
_diffrn_measured_fraction_theta_max 0.987
_diffrn_measurement_device_type 'Bruker APEX-II CCD'
_diffrn_measurement_method '\f and \w scans'
_diffrn_radiation_monochromator 'QUAZAR multilayer mirrors'
_diffrn_radiation_source 'microfocus sealed tube'
_diffrn_radiation_type MoK\a
_diffrn_radiation_wavelength 0.71073
_diffrn_reflns_av_R_equivalents 0.2637
_diffrn_reflns_av_sigmaI/netI 0.4377
_diffrn_reflns_limit_h_max 14
_diffrn_reflns_limit_h_min -14
_diffrn_reflns_limit_k_max 15
_diffrn_reflns_limit_k_min -15
_diffrn_reflns_limit_l_max 24
_diffrn_reflns_limit_l_min -23
_diffrn_reflns_number 38927
_diffrn_reflns_theta_full 25.45
_diffrn_reflns_theta_max 25.45
_diffrn_reflns_theta_min 1.90
_exptl_absorpt_coefficient_mu 0.424
_exptl_absorpt_correction_T_max 1
_exptl_absorpt_correction_T_min 0.967
_exptl_absorpt_correction_type multi-scan
_exptl_absorpt_process_details SADABS
_exptl_crystal_colour colorless
_exptl_crystal_density_diffrn 1.281
_exptl_crystal_description plate
_exptl_crystal_F_000 1210
_exptl_crystal_size_max 0.08
_exptl_crystal_size_mid 0.06
_exptl_crystal_size_min 0.01
_platon_squeeze_details
;
;
_refine_diff_density_max 1.053
_refine_diff_density_min -0.901
_refine_diff_density_rms 0.147
_refine_ls_extinction_method none
_refine_ls_goodness_of_fit_ref 0.838
_refine_ls_hydrogen_treatment mixed
_refine_ls_matrix_type full
_refine_ls_number_parameters 660
_refine_ls_number_reflns 10429
_refine_ls_number_restraints 30
_refine_ls_restrained_S_all 0.838
_refine_ls_R_factor_all 0.2493
_refine_ls_R_factor_gt 0.0978
_refine_ls_shift/su_max 0.367
_refine_ls_shift/su_mean 0.004
_refine_ls_structure_factor_coef Fsqd
_refine_ls_weighting_details 'calc w=1/[\s^2^(Fo^2^)+(0.0767P)^2^+0.0000P] where P=(Fo^2^+2Fc^2^)/3'
_refine_ls_weighting_scheme calc
_refine_ls_wR_factor_gt 0.1848
_refine_ls_wR_factor_ref 0.2340
_reflns_number_gt 3472
_reflns_number_total 10429
_reflns_threshold_expression >2sigma(I)
_cod_data_source_file ja404910h_si_003.cif
_cod_data_source_block shelxl
_cod_database_code 4120125

loop_
_symmetry_equiv_pos_as_xyz
'x, y, z'
'-x, -y, -z'

loop_
_atom_site_label
_atom_site_type_symbol
_atom_site_fract_x
_atom_site_fract_y
_atom_site_fract_z
_atom_site_U_iso_or_equiv
_atom_site_adp_type
_atom_site_occupancy
_atom_site_symmetry_multiplicity
_atom_site_calc_flag
_atom_site_refinement_flags
Ru1 Ru 0.70875(9) 0.65728(8) 0.72874(5) 0.0191(3) Uani 1 1 d .
P3 P 0.5954(3) 0.6873(2) 0.63595(14) 0.0203(8) Uani 1 1 d .
P2 P 0.5467(3) 0.6180(2) 0.79012(15) 0.0242(8) Uani 1 1 d .
P1 P 0.5848(3) 0.8590(2) 0.74800(14) 0.0228(8) Uani 1 1 d .
Si1 Si 0.9035(3) 0.5598(3) 0.65895(16) 0.0283(9) Uani 1 1 d .
C1 C 0.4459(9) 0.8123(8) 0.6401(5) 0.019(3) Uani 1 1 d .
H1A H 0.4578 0.8820 0.6236 0.022 Uiso 1 1 calc R
H1B H 0.3928 0.8062 0.6103 0.022 Uiso 1 1 calc R
C4 C 0.2208(10) 0.9103(9) 0.7120(5) 0.018(3) Uani 1 1 d .
C20 C 0.7543(11) 1.0143(9) 0.6091(6) 0.027(3) Uani 1 1 d .
H20 H 0.8363 1.0074 0.5997 0.032 Uiso 1 1 calc R
C2 C 0.4188(10) 0.8993(9) 0.7590(5) 0.028(3) Uani 1 1 d .
H2A H 0.3950 0.8860 0.8067 0.033 Uiso 1 1 calc R
H2B H 0.3731 0.9831 0.7459 0.033 Uiso 1 1 calc R
C21 C 0.7249(11) 0.9494(10) 0.6627(5) 0.026(3) Uani 1 1 d .
H21 H 0.7903 0.8949 0.6881 0.031 Uiso 1 1 calc R
C29 C 0.6504(11) 0.4549(9) 0.6352(6) 0.031(3) Uani 1 1 d .
H29 H 0.7277 0.4382 0.6503 0.037 Uiso 1 1 calc R
C15 C 0.5174(11) 0.9901(9) 0.8571(5) 0.034(3) Uani 1 1 d U
H15 H 0.4346 1.0188 0.8458 0.040 Uiso 1 1 calc R
C16 C 0.6068(11) 0.9594(9) 0.6812(5) 0.019(3) Uani 1 1 d U
C19 C 0.6631(12) 1.0872(10) 0.5711(6) 0.032(3) Uani 1 1 d .
H19 H 0.6822 1.1290 0.5328 0.038 Uiso 1 1 calc R
C24 C 0.7573(10) 0.6570(9) 0.4449(5) 0.027(3) Uani 1 1 d .
H24 H 0.7766 0.6068 0.4116 0.032 Uiso 1 1 calc R
C14 C 0.5389(13) 1.0285(11) 0.9126(6) 0.048(4) Uani 1 1 d .
H14 H 0.4707 1.0811 0.9387 0.057 Uiso 1 1 calc R
C6 C 0.0524(11) 1.0639(10) 0.6499(6) 0.031(3) Uani 1 1 d .
H6 H 0.0280 1.1190 0.6124 0.037 Uiso 1 1 calc R
C27 C 0.6995(9) 0.7989(9) 0.5413(5) 0.021(3) Uani 1 1 d .
H27 H 0.6811 0.8483 0.5750 0.026 Uiso 1 1 calc R
C18 C 0.5433(11) 1.1022(9) 0.5864(6) 0.031(3) Uani 1 1 d .
H18 H 0.4801 1.1543 0.5590 0.037 Uiso 1 1 calc R
C22 C 0.6696(10) 0.7105(9) 0.5545(5) 0.018(3) Uani 1 1 d U
C3 C 0.3930(9) 0.7045(8) 0.7585(5) 0.022(3) Uani 1 1 d .
H3A H 0.3798 0.6579 0.7296 0.027 Uiso 1 1 calc R
H3B H 0.3286 0.7199 0.7965 0.027 Uiso 1 1 calc R
C9 C 0.1302(11) 0.9073(10) 0.7598(6) 0.040(4) Uani 1 1 d .
H9 H 0.1540 0.8549 0.7984 0.049 Uiso 1 1 calc R
C12 C 0.7585(12) 0.9135(10) 0.8889(5) 0.037(3) Uani 1 1 d .
H12 H 0.8413 0.8894 0.8987 0.044 Uiso 1 1 calc R
C10 C 0.6143(10) 0.9120(9) 0.8191(5) 0.019(3) Uani 1 1 d .
C26 C 0.7560(11) 0.8210(10) 0.4805(5) 0.037(3) Uani 1 1 d .
H26 H 0.7736 0.8856 0.4732 0.044 Uiso 1 1 calc R
C23 C 0.7010(10) 0.6338(10) 0.5053(5) 0.032(3) Uani 1 1 d .
H23 H 0.6841 0.5689 0.5136 0.038 Uiso 1 1 calc R
C11 C 0.7352(11) 0.8736(9) 0.8352(5) 0.031(3) Uani 1 1 d .
H11 H 0.8030 0.8196 0.8096 0.037 Uiso 1 1 calc R
C5 C 0.1783(11) 0.9903(10) 0.6569(6) 0.035(3) Uani 1 1 d .
H5 H 0.2382 0.9949 0.6224 0.041 Uiso 1 1 calc R
C13 C 0.6554(12) 0.9907(10) 0.9282(6) 0.041(3) Uani 1 1 d U
H13 H 0.6692 1.0158 0.9660 0.049 Uiso 1 1 calc R
C25 C 0.7878(10) 0.7489(10) 0.4293(5) 0.033(3) Uani 1 1 d .
H25 H 0.8270 0.7620 0.3873 0.039 Uiso 1 1 calc R
C17 C 0.5135(10) 1.0400(9) 0.6432(6) 0.025(3) Uani 1 1 d .
H17 H 0.4296 1.0536 0.6553 0.030 Uiso 1 1 calc R
C28 C 0.5594(11) 0.5702(10) 0.6249(5) 0.029(3) Uani 1 1 d .
B1 B 0.3717(12) 0.8292(10) 0.7162(6) 0.020(3) Uani 1 1 d .
C33 C 0.4473(12) 0.5885(10) 0.6069(6) 0.038(3) Uani 1 1 d .
H33 H 0.3841 0.6655 0.6008 0.045 Uiso 1 1 calc R
C7 C -0.0371(12) 1.0550(10) 0.6992(6) 0.035(3) Uani 1 1 d .
H7 H -0.1236 1.1005 0.6950 0.041 Uiso 1 1 calc R
C30 C 0.6262(12) 0.3647(10) 0.6230(6) 0.042(4) Uani 1 1 d .
H30 H 0.6897 0.2873 0.6257 0.051 Uiso 1 1 calc R
C31 C 0.5126(13) 0.3887(12) 0.6076(7) 0.052(4) Uani 1 1 d .
H31 H 0.4951 0.3263 0.6040 0.062 Uiso 1 1 calc R
C8 C 0.0051(11) 0.9782(10) 0.7537(6) 0.038(3) Uani 1 1 d .
H8 H -0.0540 0.9734 0.7886 0.045 Uiso 1 1 calc R
C32 C 0.4218(13) 0.4978(12) 0.5969(6) 0.049(4) Uani 1 1 d .
H32 H 0.3441 0.5125 0.5832 0.059 Uiso 1 1 calc R
C60 C 1.0241(11) 0.7078(10) 0.6435(6) 0.038(3) Uani 1 1 d .
H60 H 1.0035 0.7146 0.6898 0.045 Uiso 1 1 calc R
N1 N 0.8911(9) 0.5693(8) 0.8391(5) 0.031(3) Uani 1 1 d .
C39 C 0.4936(14) 0.4289(12) 0.7914(8) 0.068(5) Uani 1 1 d .
H39 H 0.4107 0.4846 0.7845 0.081 Uiso 1 1 calc R
C36 C 0.7256(13) 0.2636(11) 0.8106(6) 0.043(4) Uani 1 1 d .
H36 H 0.8087 0.2066 0.8158 0.052 Uiso 1 1 calc R
C41 C 0.5630(11) 0.6967(9) 0.9074(6) 0.036(3) Uani 1 1 d .
H41 H 0.6259 0.7147 0.8831 0.043 Uiso 1 1 calc R
C34 C 0.5789(12) 0.4666(10) 0.7958(5) 0.029(3) Uani 1 1 d .
C55 C 0.9905(10) 0.6400(9) 0.6140(6) 0.030(3) Uani 1 1 d .
C59 C 1.0884(12) 0.7675(10) 0.6068(9) 0.054(4) Uani 1 1 d .
H59 H 1.1070 0.8156 0.6288 0.065 Uiso 1 1 calc R
C40 C 0.5102(11) 0.6465(10) 0.8790(5) 0.029(3) Uani 1 1 d .
C56 C 1.0308(11) 0.6290(10) 0.5466(6) 0.040(3) Uani 1 1 d .
H56 H 1.0132 0.5801 0.5247 0.048 Uiso 1 1 calc R
C58 C 1.1248(12) 0.7583(13) 0.5406(8) 0.064(5) Uani 1 1 d .
H58 H 1.1679 0.7989 0.5162 0.076 Uiso 1 1 calc R
C53 C 0.8879(15) 0.3770(13) 0.9227(7) 0.074(5) Uani 1 1 d .
H53A H 0.8070 0.4450 0.9197 0.112 Uiso 1 1 calc R
H53B H 0.8859 0.3290 0.9641 0.112 Uiso 1 1 calc R
H53C H 0.9059 0.3324 0.8849 0.112 Uiso 1 1 calc R
C42 C 0.5233(14) 0.7228(11) 0.9748(6) 0.059(5) Uani 1 1 d .
H42 H 0.5571 0.7619 0.9946 0.071 Uiso 1 1 calc R
C54 C 1.0797(14) 0.6466(13) 0.8380(7) 0.066(5) Uani 1 1 d .
H54A H 1.0263 0.6667 0.8021 0.100 Uiso 1 1 calc R
H54B H 1.1650 0.6284 0.8191 0.100 Uiso 1 1 calc R
H54C H 1.0486 0.7120 0.8647 0.100 Uiso 1 1 calc R
C57 C 1.0953(12) 0.6863(12) 0.5107(8) 0.055(4) Uani 1 1 d .
H57 H 1.1198 0.6765 0.4650 0.066 Uiso 1 1 calc R
C35 C 0.6973(13) 0.3801(11) 0.8077(6) 0.041(4) Uani 1 1 d .
H35 H 0.7602 0.4007 0.8139 0.050 Uiso 1 1 calc R
C37 C 0.6383(15) 0.2308(11) 0.8061(7) 0.057(4) Uani 1 1 d .
H37 H 0.6583 0.1512 0.8097 0.068 Uiso 1 1 calc R
C46 C 0.8174(10) 0.6063(9) 0.8012(5) 0.018(3) Uani 1 1 d U
C43 C 0.4394(15) 0.6928(15) 1.0100(7) 0.073(5) Uani 1 1 d .
H43 H 0.4140 0.7102 1.0547 0.087 Uiso 1 1 calc R
C48 C 1.0784(13) 0.5460(15) 0.8800(7) 0.055(4) Uani 1 1 d .
C45 C 0.4277(14) 0.6112(13) 0.9178(7) 0.069(5) Uani 1 1 d .
H45 H 0.3962 0.5682 0.8999 0.083 Uiso 1 1 calc R
C51 C 1.0804(16) 0.3474(16) 0.9638(9) 0.088(6) Uani 1 1 d .
H51 H 1.0824 0.2813 0.9911 0.106 Uiso 1 1 calc R
C44 C 0.3912(16) 0.6389(17) 0.9829(7) 0.090(6) Uani 1 1 d .
H44 H 0.3306 0.6189 1.0083 0.108 Uiso 1 1 calc R
C47 C 0.9895(13) 0.5075(12) 0.8834(7) 0.051(4) Uani 1 1 d .
C49 C 1.1734(15) 0.4782(17) 0.9223(8) 0.079(6) Uani 1 1 d .
H49 H 1.2395 0.4976 0.9229 0.095 Uiso 1 1 calc R
C52 C 0.9841(15) 0.4136(15) 0.9220(7) 0.062(4) Uani 1 1 d .
C50 C 1.172(2) 0.3830(19) 0.9632(9) 0.110(8) Uani 1 1 d .
H50 H 1.2364 0.3410 0.9918 0.132 Uiso 1 1 calc R
C38 C 0.5214(15) 0.3117(13) 0.7965(9) 0.092(7) Uani 1 1 d .
H38 H 0.4583 0.2896 0.7932 0.111 Uiso 1 1 calc R
C61 C 1.0223(11) 0.4336(10) 0.7070(5) 0.031(3) Uani 1 1 d .
C62 C 1.0066(13) 0.3306(11) 0.7269(6) 0.042(4) Uani 1 1 d .
H62 H 0.9353 0.3274 0.7156 0.050 Uiso 1 1 calc R
C63 C 1.0935(16) 0.2354(12) 0.7622(7) 0.064(5) Uani 1 1 d .
H63 H 1.0810 0.1682 0.7731 0.077 Uiso 1 1 calc R
C66 C 1.1294(14) 0.4285(12) 0.7256(8) 0.071(5) Uani 1 1 d .
H66 H 1.1457 0.4934 0.7132 0.086 Uiso 1 1 calc R
C64 C 1.1945(17) 0.2354(16) 0.7815(9) 0.097(7) Uani 1 1 d .
H64 H 1.2506 0.1717 0.8078 0.117 Uiso 1 1 calc R
C65 C 1.2134(17) 0.3346(16) 0.7609(10) 0.116(9) Uani 1 1 d .
H65 H 1.2858 0.3362 0.7718 0.139 Uiso 1 1 calc R

loop_
_atom_site_aniso_label
_atom_site_aniso_U_11
_atom_site_aniso_U_22
_atom_site_aniso_U_33
_atom_site_aniso_U_23
_atom_site_aniso_U_13
_atom_site_aniso_U_12
Ru1 0.0233(6) 0.0193(5) 0.0151(5) -0.0097(4) 0.0021(4) -0.0086(5)
P3 0.0214(19) 0.0198(17) 0.0184(17) -0.0100(14) -0.0011(15) -0.0059(15)
P2 0.027(2) 0.0207(17) 0.0244(18) -0.0097(15) 0.0019(16) -0.0095(15)
P1 0.024(2) 0.0253(18) 0.0215(17) -0.0154(15) 0.0087(15) -0.0123(15)
Si1 0.028(2) 0.030(2) 0.0250(19) -0.0138(17) 0.0011(17) -0.0095(17)
C1 0.016(7) 0.018(6) 0.020(6) -0.001(5) -0.009(5) -0.004(5)
C4 0.020(7) 0.023(7) 0.015(6) -0.008(6) 0.001(6) -0.013(6)
C20 0.026(8) 0.023(7) 0.037(8) -0.017(6) -0.006(7) -0.010(6)
C2 0.040(8) 0.032(7) 0.016(6) -0.006(6) -0.008(6) -0.017(6)
C21 0.023(8) 0.028(7) 0.019(7) -0.014(6) 0.000(6) -0.002(6)
C29 0.026(8) 0.026(7) 0.040(8) -0.010(6) -0.002(6) -0.010(6)
C15 0.037(5) 0.036(5) 0.032(5) -0.016(4) -0.003(4) -0.016(4)
C16 0.025(5) 0.015(4) 0.021(4) -0.012(4) -0.002(4) -0.010(4)
C19 0.038(9) 0.024(7) 0.029(8) -0.007(6) 0.006(7) -0.011(7)
C24 0.038(8) 0.015(7) 0.021(7) -0.006(6) -0.002(6) -0.006(6)
C14 0.052(10) 0.058(9) 0.048(9) -0.043(8) 0.018(8) -0.033(8)
C6 0.020(8) 0.035(8) 0.031(8) 0.003(6) -0.008(7) -0.006(6)
C27 0.012(7) 0.027(7) 0.027(7) -0.016(6) 0.005(6) -0.008(6)
C18 0.029(8) 0.023(7) 0.041(8) -0.019(7) -0.005(7) -0.007(6)
C22 0.021(5) 0.018(4) 0.012(4) 0.002(4) 0.000(4) -0.008(4)
C3 0.020(7) 0.018(6) 0.019(6) 0.004(5) -0.009(6) 0.000(5)
C9 0.021(8) 0.035(8) 0.048(9) -0.006(7) -0.001(7) 0.002(7)
C12 0.058(10) 0.044(8) 0.021(7) -0.004(6) -0.010(7) -0.032(8)
C10 0.022(7) 0.029(7) 0.014(6) -0.012(5) 0.007(6) -0.019(6)
C26 0.048(9) 0.044(8) 0.019(7) 0.006(6) -0.003(7) -0.025(7)
C23 0.035(8) 0.027(7) 0.028(7) -0.003(6) -0.001(7) -0.010(6)
C11 0.041(9) 0.028(7) 0.023(7) -0.010(6) 0.010(7) -0.017(7)
C5 0.028(8) 0.028(7) 0.037(8) -0.003(7) -0.005(7) -0.003(6)
C13 0.050(5) 0.040(5) 0.038(5) -0.017(4) -0.004(4) -0.022(4)
C25 0.032(8) 0.044(8) 0.019(7) -0.016(6) 0.013(6) -0.015(7)
C17 0.020(7) 0.011(6) 0.039(8) -0.003(6) -0.005(6) -0.002(6)
C28 0.023(8) 0.031(8) 0.026(7) -0.012(6) 0.002(6) -0.005(6)
B1 0.016(8) 0.016(7) 0.030(8) 0.000(7) -0.003(7) -0.008(6)
C33 0.035(9) 0.029(7) 0.046(8) -0.028(7) -0.004(7) -0.005(6)
C7 0.033(8) 0.037(8) 0.032(8) -0.012(7) 0.002(7) -0.013(7)
C30 0.044(9) 0.024(7) 0.066(10) -0.009(7) -0.011(8) -0.018(7)
C31 0.054(11) 0.043(9) 0.073(11) -0.023(8) -0.016(9) -0.024(8)
C8 0.029(9) 0.032(8) 0.041(9) -0.007(7) 0.006(7) -0.006(7)
C32 0.052(10) 0.053(10) 0.053(9) -0.005(8) -0.017(8) -0.028(9)
C60 0.030(8) 0.028(8) 0.045(9) -0.021(7) 0.003(7) -0.002(7)
N1 0.026(6) 0.029(6) 0.024(6) -0.012(5) 0.006(5) -0.001(5)
C39 0.047(10) 0.036(9) 0.104(14) 0.023(9) -0.028(10) -0.007(8)
C36 0.051(10) 0.032(8) 0.028(8) -0.015(7) 0.008(7) -0.003(7)
C41 0.036(8) 0.022(7) 0.031(8) -0.013(6) 0.002(7) 0.005(6)
C34 0.036(9) 0.036(8) 0.026(7) -0.007(6) -0.001(7) -0.024(7)
C55 0.009(7) 0.031(7) 0.038(8) -0.020(6) 0.000(6) 0.005(6)
C59 0.029(9) 0.020(8) 0.107(14) -0.014(9) -0.003(10) -0.005(7)
C40 0.030(8) 0.043(8) 0.016(7) -0.007(6) 0.001(6) -0.017(7)
C56 0.023(8) 0.038(8) 0.044(9) -0.002(7) 0.007(7) -0.006(7)
C58 0.022(9) 0.065(12) 0.073(12) 0.021(10) 0.002(9) -0.003(8)
C53 0.092(14) 0.093(13) 0.064(11) 0.010(10) -0.010(10) -0.068(12)
C42 0.068(12) 0.055(10) 0.026(8) -0.026(8) 0.010(8) -0.002(9)
C54 0.076(12) 0.078(12) 0.069(11) -0.038(10) 0.025(9) -0.055(10)
C57 0.035(9) 0.056(10) 0.069(11) -0.030(9) 0.018(8) -0.013(8)
C35 0.048(10) 0.039(8) 0.041(8) -0.015(7) 0.010(7) -0.024(8)
C37 0.066(12) 0.020(8) 0.085(12) -0.001(8) -0.017(10) -0.018(9)
C46 0.011(4) 0.023(4) 0.012(4) -0.001(4) 0.000(4) -0.001(4)
C43 0.063(13) 0.117(15) 0.021(9) -0.028(10) 0.016(9) -0.024(11)
C48 0.040(10) 0.100(13) 0.051(10) -0.032(10) -0.002(8) -0.046(10)
C45 0.094(14) 0.106(14) 0.038(9) -0.006(9) 0.008(10) -0.075(12)
C51 0.054(12) 0.108(16) 0.085(14) -0.006(12) -0.041(11) -0.012(12)
C44 0.085(14) 0.17(2) 0.022(9) -0.011(11) 0.024(9) -0.069(14)
C47 0.048(10) 0.049(10) 0.051(10) -0.006(8) -0.015(8) -0.015(9)
C49 0.068(13) 0.110(16) 0.061(12) -0.014(11) -0.038(11) -0.030(12)
C52 0.072(13) 0.083(13) 0.044(10) 0.002(10) -0.005(9) -0.046(11)
C50 0.118(19) 0.14(2) 0.061(13) 0.007(13) -0.078(14) -0.032(16)
C38 0.056(12) 0.033(10) 0.19(2) 0.016(12) -0.026(13) -0.028(9)
C61 0.016(7) 0.044(9) 0.024(7) -0.025(6) 0.004(6) -0.001(6)
C62 0.052(10) 0.034(8) 0.027(8) -0.002(7) 0.020(7) -0.016(8)
C63 0.088(14) 0.021(8) 0.031(9) -0.007(7) 0.005(9) 0.019(9)
C66 0.063(12) 0.041(10) 0.092(13) -0.036(9) -0.036(10) 0.010(9)
C64 0.082(15) 0.058(13) 0.108(16) -0.041(12) -0.058(13) 0.029(11)
C65 0.107(16) 0.053(12) 0.17(2) -0.043(14) -0.106(15) 0.020(12)

loop_
_atom_type_symbol
_atom_type_description
_atom_type_scat_dispersion_real
_atom_type_scat_dispersion_imag
_atom_type_scat_source
C C 0.0033 0.0016 'International Tables Vol C Tables 4.2.6.8 and 6.1.1.4'
H H 0.0000 0.0000 'International Tables Vol C Tables 4.2.6.8 and 6.1.1.4'
B B 0.0013 0.0007 'International Tables Vol C Tables 4.2.6.8 and 6.1.1.4'
N N 0.0061 0.0033 'International Tables Vol C Tables 4.2.6.8 and 6.1.1.4'
Si Si 0.0817 0.0704 'International Tables Vol C Tables 4.2.6.8 and 6.1.1.4'
P P 0.1023 0.0942 'International Tables Vol C Tables 4.2.6.8 and 6.1.1.4'
Ru Ru -1.2594 0.8363 'International Tables Vol C Tables 4.2.6.8 and 6.1.1.4'

loop_
_geom_angle_atom_site_label_1
_geom_angle_atom_site_label_2
_geom_angle_atom_site_label_3
_geom_angle
C46 Ru1 P2 96.5(3)
C46 Ru1 P3 170.6(3)
P2 Ru1 P3 83.85(11)
C46 Ru1 P1 99.6(3)
P2 Ru1 P1 88.67(10)
P3 Ru1 P1 89.78(10)
C46 Ru1 Si1 84.7(3)
P2 Ru1 Si1 139.43(11)
P3 Ru1 Si1 89.01(11)
P1 Ru1 Si1 131.31(11)
C1 P3 C28 104.2(5)
C1 P3 C22 104.0(5)
C28 P3 C22 102.4(5)
C1 P3 Ru1 112.5(3)
C28 P3 Ru1 116.1(4)
C22 P3 Ru1 116.2(4)
C34 P2 C3 107.4(5)
C34 P2 C40 101.5(5)
C3 P2 C40 101.4(5)
C34 P2 Ru1 113.7(4)
C3 P2 Ru1 114.1(4)
C40 P2 Ru1 117.3(4)
C2 P1 C16 106.5(5)
C2 P1 C10 105.0(5)
C16 P1 C10 99.4(5)
C2 P1 Ru1 112.0(3)
C16 P1 Ru1 114.0(3)
C10 P1 Ru1 118.5(4)
C55 Si1 C61 104.5(5)
C55 Si1 Ru1 121.3(3)
C61 Si1 Ru1 111.4(4)
B1 C1 P3 113.9(7)
B1 C1 H1A 108.8
P3 C1 H1A 108.8
B1 C1 H1B 108.8
P3 C1 H1B 108.8
H1A C1 H1B 107.7
C9 C4 C5 115.6(11)
C9 C4 B1 124.8(10)
C5 C4 B1 119.7(10)
C19 C20 C21 118.0(12)
C19 C20 H20 121.0
C21 C20 H20 121.0
B1 C2 P1 115.8(7)
B1 C2 H2A 108.3
P1 C2 H2A 108.3
B1 C2 H2B 108.3
P1 C2 H2B 108.3
H2A C2 H2B 107.4
C16 C21 C20 124.0(11)
C16 C21 H21 118.0
C20 C21 H21 118.0
C30 C29 C28 119.6(11)
C30 C29 H29 120.2
C28 C29 H29 120.2
C10 C15 C14 121.2(12)
C10 C15 H15 119.4
C14 C15 H15 119.4
C21 C16 C17 116.5(10)
C21 C16 P1 119.0(9)
C17 C16 P1 124.3(9)
C20 C19 C18 121.4(12)
C20 C19 H19 119.3
C18 C19 H19 119.3
C23 C24 C25 124.7(10)
C23 C24 H24 117.7
C25 C24 H24 117.7
C13 C14 C15 120.0(11)
C13 C14 H14 120.0
C15 C14 H14 120.0
C5 C6 C7 118.9(12)
C5 C6 H6 120.6
C7 C6 H6 120.6
C22 C27 C26 122.7(10)
C22 C27 H27 118.7
C26 C27 H27 118.7
C19 C18 C17 119.9(12)
C19 C18 H18 120.1
C17 C18 H18 120.1
C27 C22 C23 119.0(10)
C27 C22 P3 119.9(8)
C23 C22 P3 121.0(8)
B1 C3 P2 115.7(7)
B1 C3 H3A 108.4
P2 C3 H3A 108.4
B1 C3 H3B 108.4
P2 C3 H3B 108.4
H3A C3 H3B 107.4
C4 C9 C8 122.1(12)
C4 C9 H9 119.0
C8 C9 H9 119.0
C11 C12 C13 118.6(12)
C11 C12 H12 120.7
C13 C12 H12 120.7
C11 C10 C15 118.6(10)
C11 C10 P1 120.5(8)
C15 C10 P1 120.9(9)
C27 C26 C25 120.9(11)
C27 C26 H26 119.5
C25 C26 H26 119.5
C24 C23 C22 117.6(10)
C24 C23 H23 121.2
C22 C23 H23 121.2
C10 C11 C12 120.9(11)
C10 C11 H11 119.5
C12 C11 H11 119.5
C6 C5 C4 123.4(12)
C6 C5 H5 118.3
C4 C5 H5 118.3
C14 C13 C12 120.6(11)
C14 C13 H13 119.7
C12 C13 H13 119.7
C24 C25 C26 115.0(10)
C24 C25 H25 122.5
C26 C25 H25 122.5
C16 C17 C18 120.1(11)
C16 C17 H17 120.0
C18 C17 H17 120.0
C33 C28 C29 117.5(11)
C33 C28 P3 123.3(9)
C29 C28 P3 119.2(9)
C3 B1 C4 108.5(9)
C3 B1 C1 112.2(9)
C4 B1 C1 110.3(9)
C3 B1 C2 109.0(9)
C4 B1 C2 106.0(8)
C1 B1 C2 110.8(9)
C28 C33 C32 122.7(12)
C28 C33 H33 118.6
C32 C33 H33 118.6
C8 C7 C6 117.4(12)
C8 C7 H7 121.3
C6 C7 H7 121.3
C31 C30 C29 119.6(12)
C31 C30 H30 120.2
C29 C30 H30 120.2
C30 C31 C32 123.0(12)
C30 C31 H31 118.5
C32 C31 H31 118.5
C7 C8 C9 122.6(12)
C7 C8 H8 118.7
C9 C8 H8 118.7
C31 C32 C33 117.3(13)
C31 C32 H32 121.3
C33 C32 H32 121.3
C55 C60 C59 121.7(12)
C55 C60 H60 119.2
C59 C60 H60 119.2
C46 N1 C47 172.1(11)
C34 C39 C38 123.4(13)
C34 C39 H39 118.3
C38 C39 H39 118.3
C37 C36 C35 121.3(13)
C37 C36 H36 119.4
C35 C36 H36 119.4
C40 C41 C42 119.2(13)
C40 C41 H41 120.4
C42 C41 H41 120.4
C39 C34 C35 115.0(12)
C39 C34 P2 124.9(11)
C35 C34 P2 120.0(10)
C60 C55 C56 115.6(12)
C60 C55 Si1 124.3(10)
C56 C55 Si1 120.0(9)
C58 C59 C60 122.2(14)
C58 C59 H59 118.9
C60 C59 H59 118.9
C41 C40 C45 118.8(11)
C41 C40 P2 122.8(10)
C45 C40 P2 118.4(9)
C57 C56 C55 122.7(13)
C57 C56 H56 118.6
C55 C56 H56 118.6
C59 C58 C57 116.5(15)
C59 C58 H58 121.7
C57 C58 H58 121.7
C52 C53 H53A 109.5
C52 C53 H53B 109.5
H53A C53 H53B 109.5
C52 C53 H53C 109.5
H53A C53 H53C 109.5
H53B C53 H53C 109.5
C43 C42 C41 120.5(14)
C43 C42 H42 119.7
C41 C42 H42 119.7
C48 C54 H54A 109.5
C48 C54 H54B 109.5
H54A C54 H54B 109.5
C48 C54 H54C 109.5
H54A C54 H54C 109.5
H54B C54 H54C 109.5
C56 C57 C58 121.2(14)
C56 C57 H57 119.4
C58 C57 H57 119.4
C34 C35 C36 121.3(13)
C34 C35 H35 119.3
C36 C35 H35 119.3
C36 C37 C38 119.4(13)
C36 C37 H37 120.3
C38 C37 H37 120.3
N1 C46 Ru1 172.8(9)
C44 C43 C42 120.3(14)
C44 C43 H43 119.8
C42 C43 H43 119.8
C47 C48 C49 113.3(16)
C47 C48 C54 125.8(15)
C49 C48 C54 120.9(14)
C40 C45 C44 119.8(14)
C40 C45 H45 120.1
C44 C45 H45 120.1
C50 C51 C52 117.3(18)
C50 C51 H51 121.4
C52 C51 H51 121.4
C43 C44 C45 121.1(16)
C43 C44 H44 119.5
C45 C44 H44 119.5
C48 C47 C52 128.0(15)
C48 C47 N1 116.9(14)
C52 C47 N1 115.1(13)
C50 C49 C48 121.3(17)
C50 C49 H49 119.4
C48 C49 H49 119.4
C47 C52 C51 117.5(16)
C47 C52 C53 125.1(15)
C51 C52 C53 117.4(16)
C51 C50 C49 122.7(17)
C51 C50 H50 118.7
C49 C50 H50 118.7
C37 C38 C39 119.5(14)
C37 C38 H38 120.3
C39 C38 H38 120.3
C66 C61 C62 114.3(13)
C66 C61 Si1 125.4(11)
C62 C61 Si1 120.3(10)
C63 C62 C61 121.6(14)
C63 C62 H62 119.2
C61 C62 H62 119.2
C64 C63 C62 122.2(17)
C64 C63 H63 118.9
C62 C63 H63 118.9
C65 C66 C61 123.4(17)
C65 C66 H66 118.3
C61 C66 H66 118.3
C63 C64 C65 117.0(17)
C63 C64 H64 121.5
C65 C64 H64 121.5
C66 C65 C64 121.4(17)
C66 C65 H65 119.3
C64 C65 H65 119.3

loop_
_geom_bond_atom_site_label_1
_geom_bond_atom_site_label_2
_geom_bond_distance
Ru1 C46 1.969(11)
Ru1 P2 2.389(3)
Ru1 P3 2.395(3)
Ru1 P1 2.427(3)
Ru1 Si1 2.455(3)
P3 C1 1.802(9)
P3 C28 1.833(12)
P3 C22 1.826(10)
P2 C34 1.826(12)
P2 C3 1.841(10)
P2 C40 1.863(11)
P1 C2 1.820(11)
P1 C16 1.828(11)
P1 C10 1.854(10)
Si1 C55 1.872(13)
Si1 C61 1.877(13)
C1 B1 1.671(15)
C1 H1A 0.9900
C1 H1B 0.9900
C4 C9 1.368(14)
C4 C5 1.401(14)
C4 B1 1.651(16)
C20 C19 1.345(14)
C20 C21 1.389(15)
C20 H20 0.9500
C2 B1 1.681(15)
C2 H2A 0.9900
C2 H2B 0.9900
C21 C16 1.378(14)
C21 H21 0.9500
C29 C30 1.408(14)
C29 C28 1.410(14)
C29 H29 0.9500
C15 C10 1.377(13)
C15 C14 1.415(14)
C15 H15 0.9500
C16 C17 1.386(14)
C19 C18 1.368(14)
C19 H19 0.9500
C24 C23 1.384(14)
C24 C25 1.396(14)
C24 H24 0.9500
C14 C13 1.340(15)
C14 H14 0.9500
C6 C5 1.399(14)
C6 C7 1.402(14)
C6 H6 0.9500
C27 C22 1.345(13)
C27 C26 1.386(14)
C27 H27 0.9500
C18 C17 1.415(15)
C18 H18 0.9500
C22 C23 1.419(13)
C3 B1 1.654(15)
C3 H3A 0.9900
C3 H3B 0.9900
C9 C8 1.383(15)
C9 H9 0.9500
C12 C11 1.404(14)
C12 C13 1.421(15)
C12 H12 0.9500
C10 C11 1.392(14)
C26 C25 1.410(14)
C26 H26 0.9500
C23 H23 0.9500
C11 H11 0.9500
C5 H5 0.9500
C13 H13 0.9500
C25 H25 0.9500
C17 H17 0.9500
C28 C33 1.368(15)
C33 C32 1.409(15)
C33 H33 0.9500
C7 C8 1.371(15)
C7 H7 0.9500
C30 C31 1.345(16)
C30 H30 0.9500
C31 C32 1.355(16)
C31 H31 0.9500
C8 H8 0.9500
C32 H32 0.9500
C60 C55 1.377(14)
C60 C59 1.412(17)
C60 H60 0.9500
N1 C46 1.156(12)
N1 C47 1.458(15)
C39 C34 1.356(16)
C39 C38 1.403(18)
C39 H39 0.9500
C36 C37 1.334(17)
C36 C35 1.395(16)
C36 H36 0.9500
C41 C40 1.343(15)
C41 C42 1.431(15)
C41 H41 0.9500
C34 C35 1.392(16)
C55 C56 1.400(15)
C59 C58 1.368(18)
C59 H59 0.9500
C40 C45 1.386(16)
C56 C57 1.385(17)
C56 H56 0.9500
C58 C57 1.397(19)
C58 H58 0.9500
C53 C52 1.451(18)
C53 H53A 0.9800
C53 H53B 0.9800
C53 H53C 0.9800
C42 C43 1.331(18)
C42 H42 0.9500
C54 C48 1.466(18)
C54 H54A 0.9800
C54 H54B 0.9800
C54 H54C 0.9800
C57 H57 0.9500
C35 H35 0.9500
C37 C38 1.347(18)
C37 H37 0.9500
C43 C44 1.32(2)
C43 H43 0.9500
C48 C47 1.376(18)
C48 C49 1.414(19)
C45 C44 1.389(18)
C45 H45 0.9500
C51 C50 1.39(2)
C51 C52 1.41(2)
C51 H51 0.9500
C44 H44 0.9500
C47 C52 1.380(18)
C49 C50 1.40(2)
C49 H49 0.9500
C50 H50 0.9500
C38 H38 0.9500
C61 C66 1.380(17)
C61 C62 1.439(16)
C62 C63 1.393(16)
C62 H62 0.9500
C63 C64 1.35(2)
C63 H63 0.9500
C66 C65 1.371(19)
C66 H66 0.9500
C64 C65 1.41(2)
C64 H64 0.9500
C65 H65 0.9500

loop_
_geom_torsion_atom_site_label_1
_geom_torsion_atom_site_label_2
_geom_torsion_atom_site_label_3
_geom_torsion_atom_site_label_4
_geom_torsion
C46 Ru1 P3 C1 159(2)
P2 Ru1 P3 C1 67.0(4)
P1 Ru1 P3 C1 -21.7(4)
Si1 Ru1 P3 C1 -153.0(4)
C46 Ru1 P3 C28 40(2)
P2 Ru1 P3 C28 -52.8(4)
P1 Ru1 P3 C28 -141.5(4)
Si1 Ru1 P3 C28 87.2(4)
C46 Ru1 P3 C22 -81(2)
P2 Ru1 P3 C22 -173.3(4)
P1 Ru1 P3 C22 98.0(4)
Si1 Ru1 P3 C22 -33.3(4)
C46 Ru1 P2 C34 -81.2(5)
P3 Ru1 P2 C34 89.4(4)
P1 Ru1 P2 C34 179.3(4)
Si1 Ru1 P2 C34 8.1(5)
C46 Ru1 P2 C3 155.2(5)
P3 Ru1 P2 C3 -34.2(4)
P1 Ru1 P2 C3 55.7(4)
Si1 Ru1 P2 C3 -115.4(4)
C46 Ru1 P2 C40 36.9(5)
P3 Ru1 P2 C40 -152.6(4)
P1 Ru1 P2 C40 -62.6(4)
Si1 Ru1 P2 C40 126.2(4)
C46 Ru1 P1 C2 -123.9(5)
P2 Ru1 P1 C2 -27.6(4)
P3 Ru1 P1 C2 56.3(4)
Si1 Ru1 P1 C2 144.7(4)
C46 Ru1 P1 C16 115.1(5)
P2 Ru1 P1 C16 -148.6(4)
P3 Ru1 P1 C16 -64.7(4)
Si1 Ru1 P1 C16 23.8(4)
C46 Ru1 P1 C10 -1.3(5)
P2 Ru1 P1 C10 95.0(4)
P3 Ru1 P1 C10 178.9(4)
Si1 Ru1 P1 C10 -92.6(4)
C46 Ru1 Si1 C55 -92.8(5)
P2 Ru1 Si1 C55 173.5(4)
P3 Ru1 Si1 C55 94.2(4)
P1 Ru1 Si1 C55 5.3(5)
C46 Ru1 Si1 C61 30.7(5)
P2 Ru1 Si1 C61 -63.0(5)
P3 Ru1 Si1 C61 -142.3(4)
P1 Ru1 Si1 C61 128.9(4)
C28 P3 C1 B1 86.8(8)
C22 P3 C1 B1 -166.3(7)
Ru1 P3 C1 B1 -39.7(8)
C16 P1 C2 B1 93.1(8)
C10 P1 C2 B1 -162.1(8)
Ru1 P1 C2 B1 -32.2(9)
C19 C20 C21 C16 -3.4(15)
C20 C21 C16 C17 -0.3(14)
C20 C21 C16 P1 174.4(8)
C2 P1 C16 C21 179.3(7)
C10 P1 C16 C21 70.4(8)
Ru1 P1 C16 C21 -56.7(8)
C2 P1 C16 C17 -6.5(10)
C10 P1 C16 C17 -115.4(9)
Ru1 P1 C16 C17 117.5(8)
C21 C20 C19 C18 3.6(15)
C10 C15 C14 C13 1.4(19)
C20 C19 C18 C17 -0.3(15)
C26 C27 C22 C23 2.4(17)
C26 C27 C22 P3 179.9(9)
C1 P3 C22 C27 65.6(10)
C28 P3 C22 C27 173.9(9)
Ru1 P3 C22 C27 -58.6(10)
C1 P3 C22 C23 -116.9(9)
C28 P3 C22 C23 -8.7(10)
Ru1 P3 C22 C23 118.8(8)
C34 P2 C3 B1 -151.8(8)
C40 P2 C3 B1 102.2(8)
Ru1 P2 C3 B1 -24.9(8)
C5 C4 C9 C8 0.5(16)
B1 C4 C9 C8 179.5(10)
C14 C15 C10 C11 -1.8(17)
C14 C15 C10 P1 178.2(9)
C2 P1 C10 C11 165.2(9)
C16 P1 C10 C11 -84.9(10)
Ru1 P1 C10 C11 39.1(10)
C2 P1 C10 C15 -14.8(10)
C16 P1 C10 C15 95.1(10)
Ru1 P1 C10 C15 -140.9(8)
C22 C27 C26 C25 -1.4(18)
C25 C24 C23 C22 1.5(18)
C27 C22 C23 C24 -2.4(16)
P3 C22 C23 C24 -179.8(8)
C15 C10 C11 C12 -0.2(17)
P1 C10 C11 C12 179.8(8)
C13 C12 C11 C10 2.5(17)
C7 C6 C5 C4 -2.5(17)
C9 C4 C5 C6 0.4(16)
B1 C4 C5 C6 -178.7(10)
C15 C14 C13 C12 1(2)
C11 C12 C13 C14 -2.9(18)
C23 C24 C25 C26 -0.5(18)
C27 C26 C25 C24 0.4(17)
C21 C16 C17 C18 3.7(14)
P1 C16 C17 C18 -170.7(7)
C19 C18 C17 C16 -3.6(14)
C30 C29 C28 C33 3.8(17)
C30 C29 C28 P3 -176.3(9)
C1 P3 C28 C33 14.8(11)
C22 P3 C28 C33 -93.3(11)
Ru1 P3 C28 C33 139.1(9)
C1 P3 C28 C29 -165.1(9)
C22 P3 C28 C29 86.7(10)
Ru1 P3 C28 C29 -40.9(10)
P2 C3 B1 C4 -162.9(7)
P2 C3 B1 C1 75.1(10)
P2 C3 B1 C2 -48.0(11)
C9 C4 B1 C3 31.6(14)
C5 C4 B1 C3 -149.4(9)
C9 C4 B1 C1 154.8(10)
C5 C4 B1 C1 -26.2(13)
C9 C4 B1 C2 -85.3(12)
C5 C4 B1 C2 93.7(11)
P3 C1 B1 C3 -37.2(11)
P3 C1 B1 C4 -158.2(7)
P3 C1 B1 C2 84.8(10)
P1 C2 B1 C3 83.7(10)
P1 C2 B1 C4 -159.8(7)
P1 C2 B1 C1 -40.2(11)
C29 C28 C33 C32 -1.6(18)
P3 C28 C33 C32 178.4(9)
C5 C6 C7 C8 3.6(16)
C28 C29 C30 C31 -6.1(19)
C29 C30 C31 C32 6(2)
C6 C7 C8 C9 -2.9(17)
C4 C9 C8 C7 0.8(19)
C30 C31 C32 C33 -4(2)
C28 C33 C32 C31 2(2)
C38 C39 C34 C35 -2(2)
C38 C39 C34 P2 -179.5(13)
C3 P2 C34 C39 -13.0(13)
C40 P2 C34 C39 92.9(13)
Ru1 P2 C34 C39 -140.2(11)
C3 P2 C34 C35 169.2(9)
C40 P2 C34 C35 -84.8(10)
Ru1 P2 C34 C35 42.0(11)
C59 C60 C55 C56 3.7(17)
C59 C60 C55 Si1 -179.2(9)
C61 Si1 C55 C60 -75.1(10)
Ru1 Si1 C55 C60 51.6(11)
C61 Si1 C55 C56 101.9(10)
Ru1 Si1 C55 C56 -131.4(8)
C55 C60 C59 C58 -2(2)
C42 C41 C40 C45 -6.2(19)
C42 C41 C40 P2 175.7(9)
C34 P2 C40 C41 130.4(11)
C3 P2 C40 C41 -119.0(11)
Ru1 P2 C40 C41 6.0(12)
C34 P2 C40 C45 -47.7(12)
C3 P2 C40 C45 62.9(12)
Ru1 P2 C40 C45 -172.1(9)
C60 C55 C56 C57 -2.9(18)
Si1 C55 C56 C57 179.9(10)
C60 C59 C58 C57 0(2)
C40 C41 C42 C43 3(2)
C55 C56 C57 C58 1(2)
C59 C58 C57 C56 1(2)
C39 C34 C35 C36 3.7(18)
P2 C34 C35 C36 -178.3(9)
C37 C36 C35 C34 -4(2)
C35 C36 C37 C38 2(2)
C47 N1 C46 Ru1 -44(15)
P2 Ru1 C46 N1 129(8)
P3 Ru1 C46 N1 38(10)
P1 Ru1 C46 N1 -141(8)
Si1 Ru1 C46 N1 -10(8)
C41 C42 C43 C44 0(3)
C41 C40 C45 C44 7(2)
P2 C40 C45 C44 -175.1(12)
C42 C43 C44 C45 1(3)
C40 C45 C44 C43 -4(3)
C49 C48 C47 C52 0(2)
C54 C48 C47 C52 -180.0(14)
C49 C48 C47 N1 -177.2(11)
C54 C48 C47 N1 3(2)
C46 N1 C47 C48 123(8)
C46 N1 C47 C52 -55(9)
C47 C48 C49 C50 -1(2)
C54 C48 C49 C50 179.1(15)
C48 C47 C52 C51 0(2)
N1 C47 C52 C51 177.2(12)
C48 C47 C52 C53 -179.3(14)
N1 C47 C52 C53 -2(2)
C50 C51 C52 C47 1(2)
C50 C51 C52 C53 -179.7(16)
C52 C51 C50 C49 -2(3)
C48 C49 C50 C51 2(3)
C36 C37 C38 C39 0(3)
C34 C39 C38 C37 0(3)
C55 Si1 C61 C66 23.1(12)
Ru1 Si1 C61 C66 -109.5(10)
C55 Si1 C61 C62 -156.1(9)
Ru1 Si1 C61 C62 71.3(9)
C66 C61 C62 C63 0.4(16)
Si1 C61 C62 C63 179.7(8)
C61 C62 C63 C64 2(2)
C62 C61 C66 C65 -1(2)
Si1 C61 C66 C65 179.7(12)
C62 C63 C64 C65 -4(2)
C61 C66 C65 C64 -1(3)
C63 C64 C65 C66 3(3)

loop_
_platon_squeeze_void_nr
_platon_squeeze_void_average_x
_platon_squeeze_void_average_y
_platon_squeeze_void_average_z
_platon_squeeze_void_volume
_platon_squeeze_void_count_electrons
_platon_squeeze_void_content
1 0.000 0.000 0.000 216 21 ' '
